data_7709347
loop_
_publ_author_name
'Ghosh, Ivy'
'Chakraborty, Biswarup'
'Bera, Abhijit'
'Paul, Satadal'
'Paine, Tapan Kanti'

_publ_section_title
;
 Selective oxygenation of C--H and C&#xE001;C bonds with H2O2 by high-spin
 cobalt(ii)-carboxylate complexes
;
_journal_name_full 'Dalton Transactions'
_journal_paper_doi 10.1039/D1DT02235K
_journal_year 2022
_chemical_formula_moiety 'C35 H35 Co N4 O3, C24 H20 B'
_chemical_formula_sum 'C59 H55 B Co N4 O3'
_chemical_formula_weight 937.81
_space_group_crystal_system monoclinic
_space_group_IT_number 14
_space_group_name_Hall '-P 2ybc'
_space_group_name_H-M_alt 'P 1 21/c 1'
_atom_sites_solution_hydrogens mixed
_atom_sites_solution_primary iterative
_audit_creation_date 2021-12-10
_audit_creation_method
;
Olex2 1.3
(compiled 2020.11.12 svn.r5f609507 for OlexSys, GUI svn.r6408)
;
_audit_update_record
;
2021-12-13 deposited with the CCDC.	2021-12-23 downloaded from the CCDC.
;
_cell_angle_alpha 90
_cell_angle_beta 119.470(2)
_cell_angle_gamma 90
_cell_formula_units_Z 4
_cell_length_a 16.5064(6)
_cell_length_b 11.9166(4)
_cell_length_c 27.6323(8)
_cell_measurement_reflns_used 9921
_cell_measurement_temperature 293
_cell_measurement_theta_max 28.91
_cell_measurement_theta_min 2.22
_cell_volume 4732.0(3)
_computing_cell_refinement 'Bruker SMART'
_computing_data_collection 'Bruker SMART'
_computing_data_reduction 'Bruker SMART'
_computing_molecular_graphics 'Olex2 1.3 (Dolomanov et al., 2009)'
_computing_publication_material 'Olex2 1.3 (Dolomanov et al., 2009)'
_computing_structure_refinement 'SHELXL 2018/3 (Sheldrick, 2015)'
_computing_structure_solution 'olex2.solve 1.3 (Bourhis et al., 2015)'
_diffrn_ambient_temperature 293(2)
_diffrn_measured_fraction_theta_full 1.000
_diffrn_measured_fraction_theta_max 1.000
_diffrn_measurement_device_type 'Bruker APEX-III CCD'
_diffrn_measurement_method 'phi and omega scans'
_diffrn_radiation_type MoK\a
_diffrn_radiation_wavelength 0.71073
_diffrn_reflns_av_R_equivalents 0.0398
_diffrn_reflns_av_unetI/netI 0.0286
_diffrn_reflns_Laue_measured_fraction_full 1.000
_diffrn_reflns_Laue_measured_fraction_max 1.000
_diffrn_reflns_limit_h_max 19
_diffrn_reflns_limit_h_min -19
_diffrn_reflns_limit_k_max 13
_diffrn_reflns_limit_k_min -14
_diffrn_reflns_limit_l_max 32
_diffrn_reflns_limit_l_min -32
_diffrn_reflns_number 43892
_diffrn_reflns_point_group_measured_fraction_full 1.000
_diffrn_reflns_point_group_measured_fraction_max 1.000
_diffrn_reflns_theta_full 24.997
_diffrn_reflns_theta_max 24.997
_diffrn_reflns_theta_min 1.417
_exptl_absorpt_coefficient_mu 0.415
_exptl_absorpt_correction_T_max 0.9755
_exptl_absorpt_correction_T_min 0.9676
_exptl_absorpt_correction_type multi-scan
_exptl_absorpt_process_details Sadabs
_exptl_crystal_colour 'metallic pinkish pink'
_exptl_crystal_colour_lustre metallic
_exptl_crystal_colour_modifier pinkish
_exptl_crystal_colour_primary pink
_exptl_crystal_density_diffrn 1.316
_exptl_crystal_density_method 'not measured'
_exptl_crystal_description Plate
_exptl_crystal_F_000 1972
_exptl_crystal_size_max 0.08
_exptl_crystal_size_mid 0.07
_exptl_crystal_size_min 0.06
_refine_diff_density_max 0.291
_refine_diff_density_min -0.358
_refine_diff_density_rms 0.043
_refine_ls_extinction_coef 0.00069(11)
_refine_ls_extinction_expression Fc^*^=kFc[1+0.001xFc^2^\l^3^/sin(2\q)]^-1/4^
_refine_ls_extinction_method 'SHELXL-2018/3 (Sheldrick 2018)'
_refine_ls_goodness_of_fit_ref 1.035
_refine_ls_hydrogen_treatment constr
_refine_ls_matrix_type full
_refine_ls_number_parameters 617
_refine_ls_number_reflns 8344
_refine_ls_number_restraints 0
_refine_ls_restrained_S_all 1.035
_refine_ls_R_factor_all 0.0390
_refine_ls_R_factor_gt 0.0309
_refine_ls_shift/su_max 0.003
_refine_ls_shift/su_mean 0.000
_refine_ls_structure_factor_coef Fsqd
_refine_ls_weighting_details 'w=1/[\s^2^(Fo^2^)+(0.0323P)^2^+2.5308P] where P=(Fo^2^+2Fc^2^)/3'
_refine_ls_weighting_scheme calc
_refine_ls_wR_factor_gt 0.0738
_refine_ls_wR_factor_ref 0.0782
_reflns_Friedel_coverage 0.000
_reflns_number_gt 7111
_reflns_number_total 8344
_reflns_threshold_expression 'I > 2\s(I)'
_cod_data_source_file d1dt02235k2.cif
_cod_data_source_block bc170b_0m
_cod_depositor_comments
;
The following automatic conversions were performed:

data item '_exptl_absorpt_correction_type' value 'Multi-scan' was
changed to 'multi-scan' in accordance with the
/home/data/users/saulius/crontab/automatic-downloads/rss-feeds/RSC/lib/dictionaries/cif_core.dic
dictionary named 'cif_core.dic' version 2.4.2 last updated on
2011-04-26.

Automatic conversion script
Id: cif_fix_values 7556 2019-12-06 15:28:31Z antanas 
;
_cod_database_code 7709347
_shelx_shelxl_version_number 2018/3
_shelx_space_group_comment
;
The symmetry employed for this shelxl refinement is uniquely defined
by the following loop, which should always be used as a source of
symmetry information in preference to the above space-group names.
They are only intended as comments.
;
_shelx_estimated_absorpt_t_max 0.976
_shelx_estimated_absorpt_t_min 0.968
_olex2_refinement_description
;
1. Fixed Uiso
 At 1.2 times of:
  All C(H) groups, All C(H,H) groups
 At 1.5 times of:
  All C(H,H,H) groups, All O(H) groups
2.a Riding coordinates:
 O1(H1)
2.b Secondary CH2 refined with riding coordinates:
 C7(H7A,H7B), C8(H8A,H8B), C15(H15A,H15B)
2.c Aromatic/amide H refined with riding coordinates:
 C3(H3), C4(H4), C5(H5), C10(H10), C11(H11), C12(H12), C17(H17), C18(H18),
 C19(H19), C25(H25), C26(H26), C27(H27), C28(H28), C29(H29), C31(H31), C32(H32),
  C33(H33), C34(H34), C35(H35), C37(H37), C38(H38), C39(H39), C40(H40),
 C41(H41), C43(H43), C44(H44), C45(H45), C46(H46), C47(H47), C49(H49), C50(H50),
  C51(H51), C52(H52), C53(H53), C55(H55), C56(H56), C57(H57), C58(H58), C59(H59)
2.d Idealised Me refined as rotating group:
 C1(H1A,H1B,H1C), C14(H14A,H14B,H14C), C21(H21A,H21B,H21C)
;
_olex2_submission_special_instructions 'No special instructions were received'

loop_
_space_group_symop_operation_xyz
'x, y, z'
'-x, y+1/2, -z+1/2'
'-x, -y, -z'
'x, -y-1/2, z-1/2'

loop_
_atom_site_label
_atom_site_type_symbol
_atom_site_fract_x
_atom_site_fract_y
_atom_site_fract_z
_atom_site_U_iso_or_equiv
_atom_site_adp_type
_atom_site_occupancy
_atom_site_site_symmetry_order
_atom_site_calc_flag
_atom_site_refinement_flags_posn
_atom_site_refinement_flags_adp
_atom_site_refinement_flags_occupancy
_atom_site_disorder_assembly
_atom_site_disorder_group
Co1 Co 0.01764(2) 0.41274(2) 0.86158(2) 0.01527(7) Uani 1 1 d . . . . .
O2 O 0.00031(8) 0.55194(9) 0.81634(4) 0.0167(2) Uani 1 1 d . . . . .
O3 O 0.00049(8) 0.63175(9) 0.74363(5) 0.0190(3) Uani 1 1 d . . . . .
O1 O 0.00360(7) 0.35074(9) 0.78424(4) 0.0153(2) Uani 1 1 d . . . . .
H1 H -0.002950 0.284852 0.772264 0.023 Uiso 1 1 d R U . . .
N1 N 0.16867(9) 0.39021(12) 0.89630(5) 0.0179(3) Uani 1 1 d . . . . .
N2 N 0.03493(9) 0.24883(11) 0.89499(5) 0.0171(3) Uani 1 1 d . . . . .
N3 N -0.12521(9) 0.36855(12) 0.83668(6) 0.0183(3) Uani 1 1 d . . . . .
N4 N 0.06015(10) 0.46033(12) 0.94873(6) 0.0203(3) Uani 1 1 d . . . . .
C1 C 0.21430(13) 0.58788(15) 0.89934(7) 0.0249(4) Uani 1 1 d . . . . .
H1A H 0.228180 0.617864 0.934844 0.037 Uiso 1 1 calc R U . . .
H1B H 0.149457 0.598615 0.873322 0.037 Uiso 1 1 calc R U . . .
H1C H 0.251063 0.625877 0.886206 0.037 Uiso 1 1 calc R U . . .
C2 C 0.23645(12) 0.46504(15) 0.90502(7) 0.0212(4) Uani 1 1 d . . . . .
C3 C 0.32537(13) 0.42876(17) 0.92007(8) 0.0294(4) Uani 1 1 d . . . . .
H3 H 0.370614 0.480872 0.924766 0.035 Uiso 1 1 calc R U . . .
C4 C 0.34763(13) 0.31688(18) 0.92815(8) 0.0352(5) Uani 1 1 d . . . . .
H4 H 0.407134 0.292602 0.937542 0.042 Uiso 1 1 calc R U . . .
C5 C 0.28011(13) 0.24107(16) 0.92210(8) 0.0288(4) Uani 1 1 d . . . . .
H5 H 0.293779 0.165042 0.928801 0.035 Uiso 1 1 calc R U . . .
C6 C 0.19187(12) 0.28063(14) 0.90586(7) 0.0196(4) Uani 1 1 d . . . . .
C7 C 0.11616(12) 0.19758(14) 0.89441(7) 0.0209(4) Uani 1 1 d . . . . .
H7A H 0.095765 0.163449 0.858363 0.025 Uiso 1 1 calc R U . . .
H7B H 0.141124 0.138578 0.922148 0.025 Uiso 1 1 calc R U . . .
C8 C -0.05102(12) 0.18513(14) 0.85935(7) 0.0196(4) Uani 1 1 d . . . . .
H8A H -0.054639 0.120840 0.879737 0.024 Uiso 1 1 calc R U . . .
H8B H -0.049063 0.157598 0.826908 0.024 Uiso 1 1 calc R U . . .
C9 C -0.13622(12) 0.25727(14) 0.84101(7) 0.0186(4) Uani 1 1 d . . . . .
C10 C -0.22127(12) 0.20979(16) 0.82725(7) 0.0237(4) Uani 1 1 d . . . . .
H10 H -0.226192 0.133151 0.831621 0.028 Uiso 1 1 calc R U . . .
C11 C -0.29873(13) 0.27794(16) 0.80692(7) 0.0275(4) Uani 1 1 d . . . . .
H11 H -0.357033 0.247685 0.796354 0.033 Uiso 1 1 calc R U . . .
C12 C -0.28828(12) 0.39163(16) 0.80252(7) 0.0250(4) Uani 1 1 d . . . . .
H12 H -0.339712 0.438840 0.789062 0.030 Uiso 1 1 calc R U . . .
C13 C -0.20098(12) 0.43552(15) 0.81818(7) 0.0221(4) Uani 1 1 d . . . . .
C14 C -0.18718(14) 0.55910(16) 0.81553(9) 0.0348(5) Uani 1 1 d . . . . .
H14A H -0.171060 0.574120 0.787175 0.052 Uiso 1 1 calc R U . . .
H14B H -0.137966 0.584482 0.850776 0.052 Uiso 1 1 calc R U . . .
H14C H -0.243660 0.597911 0.806922 0.052 Uiso 1 1 calc R U . . .
C15 C 0.04947(13) 0.25889(14) 0.95228(7) 0.0229(4) Uani 1 1 d . . . . .
H15A H 0.087040 0.196317 0.974370 0.027 Uiso 1 1 calc R U . . .
H15B H -0.010291 0.254532 0.950926 0.027 Uiso 1 1 calc R U . . .
C16 C 0.09660(12) 0.36688(15) 0.98000(7) 0.0211(4) Uani 1 1 d . . . . .
C17 C 0.16833(13) 0.37011(17) 1.03397(7) 0.0292(4) Uani 1 1 d . . . . .
H17 H 0.193116 0.304217 1.053868 0.035 Uiso 1 1 calc R U . . .
C18 C 0.20282(14) 0.47365(18) 1.05802(8) 0.0341(5) Uani 1 1 d . . . . .
H18 H 0.252853 0.478313 1.093978 0.041 Uiso 1 1 calc R U . . .
C19 C 0.16248(14) 0.56911(17) 1.02830(8) 0.0327(5) Uani 1 1 d . . . . .
H19 H 0.182686 0.639186 1.044687 0.039 Uiso 1 1 calc R U . . .
C20 C 0.09092(13) 0.56087(15) 0.97332(8) 0.0252(4) Uani 1 1 d . . . . .
C21 C 0.04475(16) 0.66318(16) 0.94009(9) 0.0357(5) Uani 1 1 d . . . . .
H21A H -0.013132 0.675127 0.939635 0.054 Uiso 1 1 calc R U . . .
H21B H 0.033152 0.653309 0.902733 0.054 Uiso 1 1 calc R U . . .
H21C H 0.084510 0.726982 0.956502 0.054 Uiso 1 1 calc R U . . .
C22 C 0.00508(11) 0.54896(13) 0.77200(7) 0.0146(3) Uani 1 1 d . . . . .
C23 C 0.01931(11) 0.43317(13) 0.75155(7) 0.0150(3) Uani 1 1 d . . . . .
C24 C -0.05605(11) 0.41947(13) 0.69091(7) 0.0162(3) Uani 1 1 d . . . . .
C25 C -0.14831(12) 0.41293(16) 0.67915(7) 0.0239(4) Uani 1 1 d . . . . .
H25 H -0.161851 0.414241 0.708079 0.029 Uiso 1 1 calc R U . . .
C26 C -0.21996(13) 0.40452(16) 0.62479(8) 0.0279(4) Uani 1 1 d . . . . .
H26 H -0.281213 0.399311 0.617416 0.033 Uiso 1 1 calc R U . . .
C27 C -0.20070(12) 0.40383(15) 0.58149(7) 0.0234(4) Uani 1 1 d . . . . .
H27 H -0.248695 0.398650 0.544920 0.028 Uiso 1 1 calc R U . . .
C28 C -0.10955(12) 0.41090(14) 0.59309(7) 0.0202(4) Uani 1 1 d . . . . .
H28 H -0.096325 0.411145 0.564030 0.024 Uiso 1 1 calc R U . . .
C29 C -0.03709(12) 0.41768(13) 0.64758(7) 0.0172(3) Uani 1 1 d . . . . .
H29 H 0.024162 0.421003 0.654811 0.021 Uiso 1 1 calc R U . . .
C30 C 0.11955(11) 0.42302(13) 0.76205(6) 0.0152(3) Uani 1 1 d . . . . .
C31 C 0.15839(12) 0.31653(14) 0.76797(7) 0.0211(4) Uani 1 1 d . . . . .
H31 H 0.122351 0.253399 0.763713 0.025 Uiso 1 1 calc R U . . .
C32 C 0.24956(12) 0.30346(15) 0.78006(8) 0.0248(4) Uani 1 1 d . . . . .
H32 H 0.274631 0.231807 0.784613 0.030 Uiso 1 1 calc R U . . .
C33 C 0.30384(12) 0.39588(15) 0.78544(7) 0.0222(4) Uani 1 1 d . . . . .
H33 H 0.365395 0.386898 0.793898 0.027 Uiso 1 1 calc R U . . .
C34 C 0.26568(12) 0.50161(15) 0.77813(7) 0.0206(4) Uani 1 1 d . . . . .
H34 H 0.301308 0.564217 0.780832 0.025 Uiso 1 1 calc R U . . .
C35 C 0.17462(12) 0.51532(14) 0.76678(7) 0.0190(4) Uani 1 1 d . . . . .
H35 H 0.149977 0.587209 0.762270 0.023 Uiso 1 1 calc R U . . .
C36 C 0.40868(11) 0.60839(15) 0.57669(7) 0.0194(4) Uani 1 1 d . . . . .
C37 C 0.43592(11) 0.58348(15) 0.53742(7) 0.0211(4) Uani 1 1 d . . . . .
H37 H 0.453442 0.510289 0.535265 0.025 Uiso 1 1 calc R U . . .
C38 C 0.43801(12) 0.66338(16) 0.50138(7) 0.0249(4) Uani 1 1 d . . . . .
H38 H 0.456531 0.643062 0.475787 0.030 Uiso 1 1 calc R U . . .
C39 C 0.41266(12) 0.77258(16) 0.50354(8) 0.0264(4) Uani 1 1 d . . . . .
H39 H 0.413966 0.826299 0.479520 0.032 Uiso 1 1 calc R U . . .
C40 C 0.38527(12) 0.80150(16) 0.54176(8) 0.0278(4) Uani 1 1 d . . . . .
H40 H 0.368129 0.875027 0.543628 0.033 Uiso 1 1 calc R U . . .
C41 C 0.38337(12) 0.72088(15) 0.57731(7) 0.0247(4) Uani 1 1 d . . . . .
H41 H 0.364563 0.742033 0.602664 0.030 Uiso 1 1 calc R U . . .
C42 C 0.45982(11) 0.56427(14) 0.68361(7) 0.0177(4) Uani 1 1 d . . . . .
C43 C 0.52783(12) 0.64788(15) 0.70031(7) 0.0218(4) Uani 1 1 d . . . . .
H43 H 0.541854 0.677233 0.674117 0.026 Uiso 1 1 calc R U . . .
C44 C 0.57535(12) 0.68903(15) 0.75431(7) 0.0238(4) Uani 1 1 d . . . . .
H44 H 0.619621 0.745183 0.763283 0.029 Uiso 1 1 calc R U . . .
C45 C 0.55755(12) 0.64741(15) 0.79476(7) 0.0224(4) Uani 1 1 d . . . . .
H45 H 0.588427 0.675689 0.830780 0.027 Uiso 1 1 calc R U . . .
C46 C 0.49262(12) 0.56264(15) 0.78028(7) 0.0246(4) Uani 1 1 d . . . . .
H46 H 0.480553 0.531901 0.807028 0.029 Uiso 1 1 calc R U . . .
C47 C 0.44542(12) 0.52317(15) 0.72622(7) 0.0234(4) Uani 1 1 d . . . . .
H47 H 0.401848 0.466358 0.717759 0.028 Uiso 1 1 calc R U . . .
C48 C 0.29511(12) 0.48837(14) 0.60135(7) 0.0187(4) Uani 1 1 d . . . . .
C49 C 0.21844(12) 0.55089(15) 0.56297(7) 0.0220(4) Uani 1 1 d . . . . .
H49 H 0.228454 0.610399 0.544766 0.026 Uiso 1 1 calc R U . . .
C50 C 0.12822(12) 0.52755(17) 0.55104(7) 0.0262(4) Uani 1 1 d . . . . .
H50 H 0.079344 0.570861 0.524934 0.031 Uiso 1 1 calc R U . . .
C51 C 0.10994(12) 0.44067(16) 0.57746(7) 0.0263(4) Uani 1 1 d . . . . .
H51 H 0.049467 0.426151 0.569909 0.032 Uiso 1 1 calc R U . . .
C52 C 0.18318(12) 0.37593(16) 0.61526(7) 0.0252(4) Uani 1 1 d . . . . .
H52 H 0.172536 0.317458 0.633725 0.030 Uiso 1 1 calc R U . . .
C53 C 0.27263(12) 0.39847(14) 0.62557(7) 0.0216(4) Uani 1 1 d . . . . .
H53 H 0.320457 0.351557 0.649859 0.026 Uiso 1 1 calc R U . . .
C54 C 0.45432(12) 0.39768(14) 0.61656(7) 0.0197(4) Uani 1 1 d . . . . .
C55 C 0.40584(13) 0.31291(15) 0.57789(7) 0.0241(4) Uani 1 1 d . . . . .
H55 H 0.343261 0.324038 0.552401 0.029 Uiso 1 1 calc R U . . .
C56 C 0.44748(15) 0.21284(16) 0.57609(8) 0.0303(4) Uani 1 1 d . . . . .
H56 H 0.412649 0.158334 0.549974 0.036 Uiso 1 1 calc R U . . .
C57 C 0.54029(15) 0.19425(16) 0.61292(8) 0.0317(5) Uani 1 1 d . . . . .
H57 H 0.568256 0.126933 0.612281 0.038 Uiso 1 1 calc R U . . .
C58 C 0.59116(14) 0.27675(17) 0.65072(8) 0.0299(4) Uani 1 1 d . . . . .
H58 H 0.654174 0.265804 0.675267 0.036 Uiso 1 1 calc R U . . .
C59 C 0.54866(13) 0.37601(16) 0.65226(7) 0.0248(4) Uani 1 1 d . . . . .
H59 H 0.584416 0.430426 0.678137 0.030 Uiso 1 1 calc R U . . .
B1 B 0.40441(13) 0.51530(16) 0.61913(8) 0.0185(4) Uani 1 1 d . . . . .

loop_
_atom_site_aniso_label
_atom_site_aniso_U_11
_atom_site_aniso_U_22
_atom_site_aniso_U_33
_atom_site_aniso_U_23
_atom_site_aniso_U_13
_atom_site_aniso_U_12
Co1 0.01908(13) 0.01236(12) 0.01621(12) 0.00111(9) 0.01011(10) -0.00053(9)
O2 0.0219(6) 0.0133(6) 0.0178(6) 0.0003(5) 0.0121(5) 0.0002(5)
O3 0.0257(6) 0.0131(6) 0.0215(6) 0.0032(5) 0.0142(5) 0.0023(5)
O1 0.0228(6) 0.0093(6) 0.0177(6) -0.0001(4) 0.0130(5) -0.0021(5)
N1 0.0196(7) 0.0199(8) 0.0132(7) -0.0001(6) 0.0072(6) -0.0023(6)
N2 0.0210(7) 0.0148(7) 0.0168(7) 0.0007(6) 0.0103(6) -0.0014(6)
N3 0.0210(7) 0.0196(8) 0.0174(7) 0.0002(6) 0.0119(6) 0.0000(6)
N4 0.0278(8) 0.0169(8) 0.0215(8) -0.0020(6) 0.0162(7) -0.0036(6)
C1 0.0248(10) 0.0244(10) 0.0233(9) -0.0033(8) 0.0101(8) -0.0092(8)
C2 0.0216(9) 0.0264(10) 0.0131(8) 0.0000(7) 0.0066(7) -0.0055(7)
C3 0.0192(9) 0.0373(12) 0.0268(10) 0.0035(9) 0.0074(8) -0.0062(8)
C4 0.0189(10) 0.0441(13) 0.0375(12) 0.0082(10) 0.0100(9) 0.0053(9)
C5 0.0253(10) 0.0270(10) 0.0299(10) 0.0065(8) 0.0105(9) 0.0051(8)
C6 0.0218(9) 0.0216(9) 0.0139(8) 0.0015(7) 0.0074(7) 0.0007(7)
C7 0.0219(9) 0.0167(9) 0.0229(9) 0.0022(7) 0.0100(8) 0.0029(7)
C8 0.0258(9) 0.0138(8) 0.0224(9) -0.0015(7) 0.0142(8) -0.0042(7)
C9 0.0244(9) 0.0188(9) 0.0157(8) -0.0024(7) 0.0123(7) -0.0027(7)
C10 0.0273(10) 0.0237(10) 0.0229(9) -0.0045(8) 0.0146(8) -0.0067(8)
C11 0.0220(10) 0.0375(11) 0.0249(10) -0.0072(8) 0.0129(8) -0.0077(8)
C12 0.0205(9) 0.0332(11) 0.0204(9) -0.0006(8) 0.0094(8) 0.0023(8)
C13 0.0245(10) 0.0254(10) 0.0197(9) 0.0014(7) 0.0134(8) 0.0022(8)
C14 0.0313(11) 0.0260(11) 0.0535(13) 0.0115(9) 0.0257(10) 0.0083(9)
C15 0.0345(10) 0.0185(9) 0.0180(9) 0.0034(7) 0.0147(8) -0.0024(8)
C16 0.0287(10) 0.0201(9) 0.0196(9) 0.0002(7) 0.0158(8) -0.0019(7)
C17 0.0362(11) 0.0323(11) 0.0199(9) 0.0019(8) 0.0142(9) -0.0015(9)
C18 0.0371(12) 0.0440(13) 0.0197(10) -0.0062(9) 0.0130(9) -0.0105(10)
C19 0.0424(12) 0.0318(11) 0.0297(11) -0.0144(9) 0.0222(10) -0.0160(9)
C20 0.0357(11) 0.0204(9) 0.0293(10) -0.0043(8) 0.0236(9) -0.0057(8)
C21 0.0558(14) 0.0193(10) 0.0397(12) -0.0041(9) 0.0294(11) -0.0033(9)
C22 0.0115(8) 0.0137(8) 0.0174(8) 0.0009(7) 0.0062(7) -0.0005(6)
C23 0.0192(9) 0.0124(8) 0.0160(8) 0.0029(6) 0.0107(7) -0.0008(6)
C24 0.0195(9) 0.0098(8) 0.0189(9) -0.0001(6) 0.0092(7) -0.0008(6)
C25 0.0207(9) 0.0333(11) 0.0214(9) 0.0000(8) 0.0132(8) -0.0018(8)
C26 0.0177(9) 0.0379(11) 0.0271(10) 0.0009(8) 0.0103(8) -0.0030(8)
C27 0.0222(9) 0.0226(9) 0.0188(9) -0.0015(7) 0.0051(8) -0.0027(7)
C28 0.0252(9) 0.0192(9) 0.0182(9) -0.0011(7) 0.0121(8) 0.0003(7)
C29 0.0182(9) 0.0138(8) 0.0212(9) -0.0005(7) 0.0108(7) -0.0006(7)
C30 0.0181(8) 0.0175(8) 0.0111(8) 0.0000(6) 0.0082(7) -0.0001(7)
C31 0.0212(9) 0.0162(9) 0.0285(10) -0.0018(7) 0.0143(8) -0.0026(7)
C32 0.0216(9) 0.0194(9) 0.0349(10) -0.0023(8) 0.0150(8) 0.0035(7)
C33 0.0177(9) 0.0273(10) 0.0236(9) -0.0035(8) 0.0116(8) -0.0012(7)
C34 0.0201(9) 0.0216(9) 0.0209(9) 0.0004(7) 0.0107(7) -0.0050(7)
C35 0.0219(9) 0.0163(9) 0.0188(9) 0.0025(7) 0.0100(7) 0.0004(7)
C36 0.0128(8) 0.0244(9) 0.0178(8) 0.0014(7) 0.0049(7) -0.0002(7)
C37 0.0169(9) 0.0242(9) 0.0213(9) 0.0007(7) 0.0087(7) 0.0000(7)
C38 0.0182(9) 0.0364(11) 0.0215(9) 0.0034(8) 0.0109(8) -0.0005(8)
C39 0.0171(9) 0.0347(11) 0.0250(10) 0.0124(8) 0.0085(8) 0.0011(8)
C40 0.0234(10) 0.0243(10) 0.0335(11) 0.0079(8) 0.0124(9) 0.0054(8)
C41 0.0257(10) 0.0264(10) 0.0239(9) 0.0043(8) 0.0138(8) 0.0043(8)
C42 0.0162(8) 0.0166(9) 0.0207(9) 0.0012(7) 0.0094(7) 0.0045(7)
C43 0.0218(9) 0.0242(10) 0.0223(9) 0.0024(7) 0.0130(8) -0.0014(7)
C44 0.0232(9) 0.0227(10) 0.0260(10) -0.0023(8) 0.0124(8) -0.0058(8)
C45 0.0230(9) 0.0247(10) 0.0195(9) -0.0042(7) 0.0105(8) -0.0016(8)
C46 0.0279(10) 0.0284(10) 0.0224(9) -0.0003(8) 0.0162(8) -0.0043(8)
C47 0.0251(10) 0.0227(10) 0.0238(9) -0.0012(7) 0.0132(8) -0.0063(8)
C48 0.0206(9) 0.0218(9) 0.0146(8) -0.0039(7) 0.0093(7) 0.0000(7)
C49 0.0238(9) 0.0280(10) 0.0151(8) -0.0013(7) 0.0104(7) 0.0020(8)
C50 0.0184(9) 0.0399(11) 0.0164(9) -0.0041(8) 0.0055(7) 0.0059(8)
C51 0.0191(9) 0.0390(11) 0.0227(10) -0.0110(8) 0.0117(8) -0.0054(8)
C52 0.0279(10) 0.0265(10) 0.0237(9) -0.0062(8) 0.0147(8) -0.0071(8)
C53 0.0207(9) 0.0212(9) 0.0205(9) -0.0027(7) 0.0084(8) -0.0003(7)
C54 0.0239(9) 0.0218(9) 0.0189(8) 0.0052(7) 0.0149(8) 0.0026(7)
C55 0.0282(10) 0.0261(10) 0.0214(9) 0.0008(8) 0.0148(8) 0.0014(8)
C56 0.0505(13) 0.0228(10) 0.0281(10) -0.0031(8) 0.0275(10) -0.0001(9)
C57 0.0524(13) 0.0251(10) 0.0347(11) 0.0108(9) 0.0346(11) 0.0160(9)
C58 0.0315(11) 0.0346(11) 0.0304(11) 0.0121(9) 0.0205(9) 0.0137(9)
C59 0.0268(10) 0.0252(10) 0.0243(9) 0.0042(8) 0.0140(8) 0.0034(8)
B1 0.0181(10) 0.0195(10) 0.0181(10) 0.0021(8) 0.0090(8) 0.0019(8)

loop_
_atom_type_symbol
_atom_type_description
_atom_type_scat_dispersion_real
_atom_type_scat_dispersion_imag
_atom_type_scat_source
C C 0.0033 0.0016 'International Tables Vol C Tables 4.2.6.8 and 6.1.1.4'
H H 0.0000 0.0000 'International Tables Vol C Tables 4.2.6.8 and 6.1.1.4'
B B 0.0013 0.0007 'International Tables Vol C Tables 4.2.6.8 and 6.1.1.4'
Co Co 0.3494 0.9721 'International Tables Vol C Tables 4.2.6.8 and 6.1.1.4'
N N 0.0061 0.0033 'International Tables Vol C Tables 4.2.6.8 and 6.1.1.4'
O O 0.0106 0.0060 'International Tables Vol C Tables 4.2.6.8 and 6.1.1.4'

loop_
_geom_angle_atom_site_label_1
_geom_angle_atom_site_label_2
_geom_angle_atom_site_label_3
_geom_angle
_geom_angle_site_symmetry_1
_geom_angle_site_symmetry_3
_geom_angle_publ_flag
O2 Co1 O1 75.78(4) . . ?
O2 Co1 N1 98.95(5) . . ?
O2 Co1 N2 168.15(5) . . ?
O2 Co1 N3 101.71(5) . . ?
O2 Co1 N4 109.58(5) . . ?
O1 Co1 N1 86.38(5) . . ?
O1 Co1 N3 91.85(5) . . ?
O1 Co1 N4 168.46(5) . . ?
N1 Co1 N4 82.71(5) . . ?
N2 Co1 O1 92.38(5) . . ?
N2 Co1 N1 79.45(5) . . ?
N2 Co1 N3 78.87(5) . . ?
N2 Co1 N4 81.97(5) . . ?
N3 Co1 N1 158.16(5) . . ?
N3 Co1 N4 96.88(5) . . ?
C22 O2 Co1 121.38(10) . . ?
Co1 O1 H1 129.8 . . ?
C23 O1 Co1 114.93(9) . . ?
C23 O1 H1 114.8 . . ?
C2 N1 Co1 130.92(12) . . ?
C6 N1 Co1 110.75(11) . . ?
C6 N1 C2 118.13(15) . . ?
C7 N2 Co1 107.71(10) . . ?
C7 N2 C15 111.88(13) . . ?
C8 N2 Co1 107.68(10) . . ?
C8 N2 C7 111.02(13) . . ?
C8 N2 C15 110.52(13) . . ?
C15 N2 Co1 107.85(10) . . ?
C9 N3 Co1 112.47(11) . . ?
C9 N3 C13 118.18(15) . . ?
C13 N3 Co1 129.35(12) . . ?
C16 N4 Co1 106.57(11) . . ?
C20 N4 Co1 127.77(11) . . ?
C20 N4 C16 118.03(15) . . ?
H1A C1 H1B 109.5 . . ?
H1A C1 H1C 109.5 . . ?
H1B C1 H1C 109.5 . . ?
C2 C1 H1A 109.5 . . ?
C2 C1 H1B 109.5 . . ?
C2 C1 H1C 109.5 . . ?
N1 C2 C1 119.10(15) . . ?
N1 C2 C3 120.56(17) . . ?
C3 C2 C1 120.33(16) . . ?
C2 C3 H3 119.6 . . ?
C4 C3 C2 120.82(18) . . ?
C4 C3 H3 119.6 . . ?
C3 C4 H4 120.6 . . ?
C3 C4 C5 118.75(18) . . ?
C5 C4 H4 120.6 . . ?
C4 C5 H5 120.8 . . ?
C6 C5 C4 118.46(18) . . ?
C6 C5 H5 120.8 . . ?
N1 C6 C5 123.14(16) . . ?
N1 C6 C7 118.04(15) . . ?
C5 C6 C7 118.68(16) . . ?
N2 C7 C6 112.97(14) . . ?
N2 C7 H7A 109.0 . . ?
N2 C7 H7B 109.0 . . ?
C6 C7 H7A 109.0 . . ?
C6 C7 H7B 109.0 . . ?
H7A C7 H7B 107.8 . . ?
N2 C8 H8A 109.4 . . ?
N2 C8 H8B 109.4 . . ?
N2 C8 C9 111.23(13) . . ?
H8A C8 H8B 108.0 . . ?
C9 C8 H8A 109.4 . . ?
C9 C8 H8B 109.4 . . ?
N3 C9 C8 116.45(14) . . ?
N3 C9 C10 122.67(16) . . ?
C10 C9 C8 120.82(15) . . ?
C9 C10 H10 120.5 . . ?
C11 C10 C9 118.91(17) . . ?
C11 C10 H10 120.5 . . ?
C10 C11 H11 120.6 . . ?
C12 C11 C10 118.90(17) . . ?
C12 C11 H11 120.6 . . ?
C11 C12 H12 120.0 . . ?
C11 C12 C13 119.93(17) . . ?
C13 C12 H12 120.0 . . ?
N3 C13 C12 121.36(17) . . ?
N3 C13 C14 117.62(16) . . ?
C12 C13 C14 121.02(16) . . ?
C13 C14 H14A 109.5 . . ?
C13 C14 H14B 109.5 . . ?
C13 C14 H14C 109.5 . . ?
H14A C14 H14B 109.5 . . ?
H14A C14 H14C 109.5 . . ?
H14B C14 H14C 109.5 . . ?
N2 C15 H15A 109.1 . . ?
N2 C15 H15B 109.1 . . ?
N2 C15 C16 112.58(13) . . ?
H15A C15 H15B 107.8 . . ?
C16 C15 H15A 109.1 . . ?
C16 C15 H15B 109.1 . . ?
N4 C16 C15 114.97(15) . . ?
N4 C16 C17 122.95(17) . . ?
C17 C16 C15 122.01(16) . . ?
C16 C17 H17 120.8 . . ?
C16 C17 C18 118.49(18) . . ?
C18 C17 H17 120.8 . . ?
C17 C18 H18 120.4 . . ?
C19 C18 C17 119.27(18) . . ?
C19 C18 H18 120.4 . . ?
C18 C19 H19 120.1 . . ?
C18 C19 C20 119.73(18) . . ?
C20 C19 H19 120.1 . . ?
N4 C20 C19 121.26(17) . . ?
N4 C20 C21 117.70(17) . . ?
C19 C20 C21 121.03(17) . . ?
C20 C21 H21A 109.5 . . ?
C20 C21 H21B 109.5 . . ?
C20 C21 H21C 109.5 . . ?
H21A C21 H21B 109.5 . . ?
H21A C21 H21C 109.5 . . ?
H21B C21 H21C 109.5 . . ?
O2 C22 C23 118.03(13) . . ?
O3 C22 O2 125.19(15) . . ?
O3 C22 C23 116.77(14) . . ?
O1 C23 C22 105.74(12) . . ?
O1 C23 C24 108.31(12) . . ?
O1 C23 C30 109.68(12) . . ?
C24 C23 C22 107.89(13) . . ?
C24 C23 C30 114.76(13) . . ?
C30 C23 C22 110.05(13) . . ?
C25 C24 C23 117.94(14) . . ?
C29 C24 C23 122.97(14) . . ?
C29 C24 C25 119.04(15) . . ?
C24 C25 H25 119.7 . . ?
C26 C25 C24 120.59(16) . . ?
C26 C25 H25 119.7 . . ?
C25 C26 H26 119.9 . . ?
C27 C26 C25 120.17(17) . . ?
C27 C26 H26 119.9 . . ?
C26 C27 H27 120.4 . . ?
C28 C27 C26 119.25(16) . . ?
C28 C27 H27 120.4 . . ?
C27 C28 H28 119.5 . . ?
C27 C28 C29 120.97(16) . . ?
C29 C28 H28 119.5 . . ?
C24 C29 C28 119.97(16) . . ?
C24 C29 H29 120.0 . . ?
C28 C29 H29 120.0 . . ?
C31 C30 C23 118.92(14) . . ?
C35 C30 C23 123.24(14) . . ?
C35 C30 C31 117.83(15) . . ?
C30 C31 H31 119.5 . . ?
C32 C31 C30 120.97(16) . . ?
C32 C31 H31 119.5 . . ?
C31 C32 H32 119.7 . . ?
C31 C32 C33 120.55(17) . . ?
C33 C32 H32 119.7 . . ?
C32 C33 H33 120.4 . . ?
C34 C33 C32 119.20(16) . . ?
C34 C33 H33 120.4 . . ?
C33 C34 H34 119.7 . . ?
C33 C34 C35 120.50(16) . . ?
C35 C34 H34 119.7 . . ?
C30 C35 H35 119.5 . . ?
C34 C35 C30 120.91(16) . . ?
C34 C35 H35 119.5 . . ?
C37 C36 C41 115.04(16) . . ?
C37 C36 B1 123.74(15) . . ?
C41 C36 B1 121.22(15) . . ?
C36 C37 H37 118.6 . . ?
C38 C37 C36 122.84(17) . . ?
C38 C37 H37 118.6 . . ?
C37 C38 H38 120.0 . . ?
C39 C38 C37 120.06(17) . . ?
C39 C38 H38 120.0 . . ?
C38 C39 H39 120.3 . . ?
C38 C39 C40 119.31(17) . . ?
C40 C39 H39 120.3 . . ?
C39 C40 H40 120.0 . . ?
C39 C40 C41 119.95(18) . . ?
C41 C40 H40 120.0 . . ?
C36 C41 H41 118.6 . . ?
C40 C41 C36 122.81(17) . . ?
C40 C41 H41 118.6 . . ?
C43 C42 C47 114.37(15) . . ?
C43 C42 B1 122.30(15) . . ?
C47 C42 B1 123.29(15) . . ?
C42 C43 H43 118.5 . . ?
C44 C43 C42 122.91(16) . . ?
C44 C43 H43 118.5 . . ?
C43 C44 H44 119.7 . . ?
C45 C44 C43 120.67(16) . . ?
C45 C44 H44 119.7 . . ?
C44 C45 H45 120.9 . . ?
C44 C45 C46 118.19(16) . . ?
C46 C45 H45 120.9 . . ?
C45 C46 H46 119.8 . . ?
C45 C46 C47 120.39(16) . . ?
C47 C46 H46 119.8 . . ?
C42 C47 H47 118.3 . . ?
C46 C47 C42 123.43(16) . . ?
C46 C47 H47 118.3 . . ?
C49 C48 C53 114.46(16) . . ?
C49 C48 B1 124.75(15) . . ?
C53 C48 B1 120.79(15) . . ?
C48 C49 H49 118.7 . . ?
C50 C49 C48 122.57(17) . . ?
C50 C49 H49 118.7 . . ?
C49 C50 H50 119.6 . . ?
C51 C50 C49 120.84(17) . . ?
C51 C50 H50 119.6 . . ?
C50 C51 H51 120.6 . . ?
C52 C51 C50 118.72(17) . . ?
C52 C51 H51 120.6 . . ?
C51 C52 H52 120.2 . . ?
C51 C52 C53 119.69(17) . . ?
C53 C52 H52 120.2 . . ?
C48 C53 H53 118.2 . . ?
C52 C53 C48 123.63(17) . . ?
C52 C53 H53 118.2 . . ?
C55 C54 B1 122.50(15) . . ?
C59 C54 C55 115.17(16) . . ?
C59 C54 B1 122.33(16) . . ?
C54 C55 H55 118.7 . . ?
C56 C55 C54 122.64(18) . . ?
C56 C55 H55 118.7 . . ?
C55 C56 H56 120.0 . . ?
C57 C56 C55 120.09(18) . . ?
C57 C56 H56 120.0 . . ?
C56 C57 H57 120.4 . . ?
C56 C57 C58 119.12(17) . . ?
C58 C57 H57 120.4 . . ?
C57 C58 H58 119.9 . . ?
C57 C58 C59 120.20(18) . . ?
C59 C58 H58 119.9 . . ?
C54 C59 H59 118.6 . . ?
C58 C59 C54 122.74(18) . . ?
C58 C59 H59 118.6 . . ?
C36 B1 C42 109.58(14) . . ?
C36 B1 C48 110.09(13) . . ?
C36 B1 C54 110.29(14) . . ?
C48 B1 C42 109.42(13) . . ?
C54 B1 C42 108.85(13) . . ?
C54 B1 C48 108.58(14) . . ?

loop_
_geom_bond_atom_site_label_1
_geom_bond_atom_site_label_2
_geom_bond_distance
_geom_bond_site_symmetry_2
_geom_bond_publ_flag
Co1 O2 2.0111(11) . ?
Co1 O1 2.1631(11) . ?
Co1 N1 2.2032(14) . ?
Co1 N2 2.1188(14) . ?
Co1 N3 2.1713(14) . ?
Co1 N4 2.2249(14) . ?
O2 C22 1.2662(19) . ?
O3 C22 1.2391(19) . ?
O1 H1 0.8382 . ?
O1 C23 1.4418(18) . ?
N1 C2 1.356(2) . ?
N1 C6 1.350(2) . ?
N2 C7 1.480(2) . ?
N2 C8 1.478(2) . ?
N2 C15 1.485(2) . ?
N3 C9 1.352(2) . ?
N3 C13 1.354(2) . ?
N4 C16 1.355(2) . ?
N4 C20 1.347(2) . ?
C1 H1A 0.9600 . ?
C1 H1B 0.9600 . ?
C1 H1C 0.9600 . ?
C1 C2 1.498(3) . ?
C2 C3 1.383(3) . ?
C3 H3 0.9300 . ?
C3 C4 1.372(3) . ?
C4 H4 0.9300 . ?
C4 C5 1.379(3) . ?
C5 H5 0.9300 . ?
C5 C6 1.379(2) . ?
C6 C7 1.501(2) . ?
C7 H7A 0.9700 . ?
C7 H7B 0.9700 . ?
C8 H8A 0.9700 . ?
C8 H8B 0.9700 . ?
C8 C9 1.507(2) . ?
C9 C10 1.382(2) . ?
C10 H10 0.9300 . ?
C10 C11 1.380(3) . ?
C11 H11 0.9300 . ?
C11 C12 1.379(3) . ?
C12 H12 0.9300 . ?
C12 C13 1.387(3) . ?
C13 C14 1.497(3) . ?
C14 H14A 0.9600 . ?
C14 H14B 0.9600 . ?
C14 H14C 0.9600 . ?
C15 H15A 0.9700 . ?
C15 H15B 0.9700 . ?
C15 C16 1.504(2) . ?
C16 C17 1.375(3) . ?
C17 H17 0.9300 . ?
C17 C18 1.384(3) . ?
C18 H18 0.9300 . ?
C18 C19 1.369(3) . ?
C19 H19 0.9300 . ?
C19 C20 1.395(3) . ?
C20 C21 1.491(3) . ?
C21 H21A 0.9600 . ?
C21 H21B 0.9600 . ?
C21 H21C 0.9600 . ?
C22 C23 1.552(2) . ?
C23 C24 1.527(2) . ?
C23 C30 1.538(2) . ?
C24 C25 1.394(2) . ?
C24 C29 1.379(2) . ?
C25 H25 0.9300 . ?
C25 C26 1.385(3) . ?
C26 H26 0.9300 . ?
C26 C27 1.381(3) . ?
C27 H27 0.9300 . ?
C27 C28 1.378(2) . ?
C28 H28 0.9300 . ?
C28 C29 1.390(2) . ?
C29 H29 0.9300 . ?
C30 C31 1.395(2) . ?
C30 C35 1.392(2) . ?
C31 H31 0.9300 . ?
C31 C32 1.381(2) . ?
C32 H32 0.9300 . ?
C32 C33 1.381(2) . ?
C33 H33 0.9300 . ?
C33 C34 1.378(2) . ?
C34 H34 0.9300 . ?
C34 C35 1.386(2) . ?
C35 H35 0.9300 . ?
C36 C37 1.396(2) . ?
C36 C41 1.407(2) . ?
C36 B1 1.641(3) . ?
C37 H37 0.9300 . ?
C37 C38 1.390(2) . ?
C38 H38 0.9300 . ?
C38 C39 1.377(3) . ?
C39 H39 0.9300 . ?
C39 C40 1.381(3) . ?
C40 H40 0.9300 . ?
C40 C41 1.385(3) . ?
C41 H41 0.9300 . ?
C42 C43 1.399(2) . ?
C42 C47 1.399(2) . ?
C42 B1 1.658(2) . ?
C43 H43 0.9300 . ?
C43 C44 1.389(2) . ?
C44 H44 0.9300 . ?
C44 C45 1.380(2) . ?
C45 H45 0.9300 . ?
C45 C46 1.381(3) . ?
C46 H46 0.9300 . ?
C46 C47 1.384(2) . ?
C47 H47 0.9300 . ?
C48 C49 1.400(2) . ?
C48 C53 1.406(2) . ?
C48 B1 1.651(2) . ?
C49 H49 0.9300 . ?
C49 C50 1.386(2) . ?
C50 H50 0.9300 . ?
C50 C51 1.383(3) . ?
C51 H51 0.9300 . ?
C51 C52 1.380(3) . ?
C52 H52 0.9300 . ?
C52 C53 1.385(2) . ?
C53 H53 0.9300 . ?
C54 C55 1.400(3) . ?
C54 C59 1.398(2) . ?
C54 B1 1.645(3) . ?
C55 H55 0.9300 . ?
C55 C56 1.390(3) . ?
C56 H56 0.9300 . ?
C56 C57 1.378(3) . ?
C57 H57 0.9300 . ?
C57 C58 1.378(3) . ?
C58 H58 0.9300 . ?
C58 C59 1.387(3) . ?
C59 H59 0.9300 . ?

loop_
_geom_torsion_atom_site_label_1
_geom_torsion_atom_site_label_2
_geom_torsion_atom_site_label_3
_geom_torsion_atom_site_label_4
_geom_torsion
_geom_torsion_site_symmetry_1
_geom_torsion_site_symmetry_2
_geom_torsion_site_symmetry_3
_geom_torsion_site_symmetry_4
_geom_torsion_publ_flag
Co1 O2 C22 O3 -175.67(12) . . . . ?
Co1 O2 C22 C23 3.35(18) . . . . ?
Co1 O1 C23 C22 -20.81(14) . . . . ?
Co1 O1 C23 C24 -136.24(10) . . . . ?
Co1 O1 C23 C30 97.82(12) . . . . ?
Co1 N1 C2 C1 10.7(2) . . . . ?
Co1 N1 C2 C3 -170.59(12) . . . . ?
Co1 N1 C6 C5 173.08(14) . . . . ?
Co1 N1 C6 C7 -2.58(18) . . . . ?
Co1 N2 C7 C6 35.39(16) . . . . ?
Co1 N2 C8 C9 -39.46(15) . . . . ?
Co1 N2 C15 C16 -30.21(17) . . . . ?
Co1 N3 C9 C8 -2.52(17) . . . . ?
Co1 N3 C9 C10 -179.78(13) . . . . ?
Co1 N3 C13 C12 178.13(12) . . . . ?
Co1 N3 C13 C14 -2.2(2) . . . . ?
Co1 N4 C16 C15 -36.49(16) . . . . ?
Co1 N4 C16 C17 146.51(15) . . . . ?
Co1 N4 C20 C19 -141.08(15) . . . . ?
Co1 N4 C20 C21 40.0(2) . . . . ?
O2 C22 C23 O1 12.14(18) . . . . ?
O2 C22 C23 C24 127.86(15) . . . . ?
O2 C22 C23 C30 -106.24(15) . . . . ?
O3 C22 C23 O1 -168.76(13) . . . . ?
O3 C22 C23 C24 -53.04(18) . . . . ?
O3 C22 C23 C30 72.86(17) . . . . ?
O1 C23 C24 C25 48.86(19) . . . . ?
O1 C23 C24 C29 -133.71(15) . . . . ?
O1 C23 C30 C31 38.80(19) . . . . ?
O1 C23 C30 C35 -140.26(15) . . . . ?
N1 C2 C3 C4 -2.0(3) . . . . ?
N1 C6 C7 N2 -22.4(2) . . . . ?
N2 C8 C9 N3 28.6(2) . . . . ?
N2 C8 C9 C10 -154.13(15) . . . . ?
N2 C15 C16 N4 47.7(2) . . . . ?
N2 C15 C16 C17 -135.30(17) . . . . ?
N3 C9 C10 C11 1.7(3) . . . . ?
N4 C16 C17 C18 2.2(3) . . . . ?
C1 C2 C3 C4 176.65(18) . . . . ?
C2 N1 C6 C5 -2.4(2) . . . . ?
C2 N1 C6 C7 -178.04(14) . . . . ?
C2 C3 C4 C5 -1.3(3) . . . . ?
C3 C4 C5 C6 2.7(3) . . . . ?
C4 C5 C6 N1 -0.9(3) . . . . ?
C4 C5 C6 C7 174.76(17) . . . . ?
C5 C6 C7 N2 161.79(15) . . . . ?
C6 N1 C2 C1 -174.89(15) . . . . ?
C6 N1 C2 C3 3.8(2) . . . . ?
C7 N2 C8 C9 -157.14(13) . . . . ?
C7 N2 C15 C16 88.06(17) . . . . ?
C8 N2 C7 C6 153.05(14) . . . . ?
C8 N2 C15 C16 -147.68(15) . . . . ?
C8 C9 C10 C11 -175.45(15) . . . . ?
C9 N3 C13 C12 -1.8(2) . . . . ?
C9 N3 C13 C14 177.86(16) . . . . ?
C9 C10 C11 C12 -1.9(3) . . . . ?
C10 C11 C12 C13 0.3(3) . . . . ?
C11 C12 C13 N3 1.6(3) . . . . ?
C11 C12 C13 C14 -178.05(18) . . . . ?
C13 N3 C9 C8 177.40(14) . . . . ?
C13 N3 C9 C10 0.1(2) . . . . ?
C15 N2 C7 C6 -82.97(17) . . . . ?
C15 N2 C8 C9 78.11(17) . . . . ?
C15 C16 C17 C18 -174.63(17) . . . . ?
C16 N4 C20 C19 4.1(2) . . . . ?
C16 N4 C20 C21 -174.81(16) . . . . ?
C16 C17 C18 C19 2.4(3) . . . . ?
C17 C18 C19 C20 -3.6(3) . . . . ?
C18 C19 C20 N4 0.3(3) . . . . ?
C18 C19 C20 C21 179.20(18) . . . . ?
C20 N4 C16 C15 171.58(15) . . . . ?
C20 N4 C16 C17 -5.4(3) . . . . ?
C22 C23 C24 C25 -65.17(18) . . . . ?
C22 C23 C24 C29 112.27(17) . . . . ?
C22 C23 C30 C31 154.73(15) . . . . ?
C22 C23 C30 C35 -24.3(2) . . . . ?
C23 C24 C25 C26 177.68(16) . . . . ?
C23 C24 C29 C28 -176.59(15) . . . . ?
C23 C30 C31 C32 -176.90(15) . . . . ?
C23 C30 C35 C34 177.80(15) . . . . ?
C24 C23 C30 C31 -83.37(18) . . . . ?
C24 C23 C30 C35 97.57(18) . . . . ?
C24 C25 C26 C27 -0.8(3) . . . . ?
C25 C24 C29 C28 0.8(2) . . . . ?
C25 C26 C27 C28 0.4(3) . . . . ?
C26 C27 C28 C29 0.6(3) . . . . ?
C27 C28 C29 C24 -1.2(3) . . . . ?
C29 C24 C25 C26 0.1(3) . . . . ?
C30 C23 C24 C25 171.77(15) . . . . ?
C30 C23 C24 C29 -10.8(2) . . . . ?
C30 C31 C32 C33 -1.3(3) . . . . ?
C31 C30 C35 C34 -1.3(2) . . . . ?
C31 C32 C33 C34 -0.5(3) . . . . ?
C32 C33 C34 C35 1.5(3) . . . . ?
C33 C34 C35 C30 -0.6(3) . . . . ?
C35 C30 C31 C32 2.2(2) . . . . ?
C36 C37 C38 C39 0.1(3) . . . . ?
C37 C36 C41 C40 -0.1(3) . . . . ?
C37 C36 B1 C42 130.22(16) . . . . ?
C37 C36 B1 C48 -109.40(18) . . . . ?
C37 C36 B1 C54 10.4(2) . . . . ?
C37 C38 C39 C40 0.0(3) . . . . ?
C38 C39 C40 C41 -0.1(3) . . . . ?
C39 C40 C41 C36 0.2(3) . . . . ?
C41 C36 C37 C38 -0.1(2) . . . . ?
C41 C36 B1 C42 -50.5(2) . . . . ?
C41 C36 B1 C48 69.8(2) . . . . ?
C41 C36 B1 C54 -170.35(15) . . . . ?
C42 C43 C44 C45 0.6(3) . . . . ?
C43 C42 C47 C46 1.2(3) . . . . ?
C43 C42 B1 C36 -22.7(2) . . . . ?
C43 C42 B1 C48 -143.52(16) . . . . ?
C43 C42 B1 C54 97.97(18) . . . . ?
C43 C44 C45 C46 1.2(3) . . . . ?
C44 C45 C46 C47 -1.6(3) . . . . ?
C45 C46 C47 C42 0.4(3) . . . . ?
C47 C42 C43 C44 -1.7(3) . . . . ?
C47 C42 B1 C36 159.74(15) . . . . ?
C47 C42 B1 C48 39.0(2) . . . . ?
C47 C42 B1 C54 -79.57(19) . . . . ?
C48 C49 C50 C51 0.7(3) . . . . ?
C49 C48 C53 C52 -3.5(2) . . . . ?
C49 C48 B1 C36 -11.5(2) . . . . ?
C49 C48 B1 C42 109.01(18) . . . . ?
C49 C48 B1 C54 -132.31(17) . . . . ?
C49 C50 C51 C52 -1.3(3) . . . . ?
C50 C51 C52 C53 -0.5(3) . . . . ?
C51 C52 C53 C48 3.0(3) . . . . ?
C53 C48 C49 C50 1.6(2) . . . . ?
C53 C48 B1 C36 169.61(15) . . . . ?
C53 C48 B1 C42 -69.91(19) . . . . ?
C53 C48 B1 C54 48.8(2) . . . . ?
C54 C55 C56 C57 -0.6(3) . . . . ?
C55 C54 C59 C58 -1.6(3) . . . . ?
C55 C54 B1 C36 -87.50(19) . . . . ?
C55 C54 B1 C42 152.24(15) . . . . ?
C55 C54 B1 C48 33.2(2) . . . . ?
C55 C56 C57 C58 -1.0(3) . . . . ?
C56 C57 C58 C59 1.4(3) . . . . ?
C57 C58 C59 C54 0.0(3) . . . . ?
C59 C54 C55 C56 1.9(2) . . . . ?
C59 C54 B1 C36 91.40(19) . . . . ?
C59 C54 B1 C42 -28.8(2) . . . . ?
C59 C54 B1 C48 -147.89(15) . . . . ?
B1 C36 C37 C38 179.21(16) . . . . ?
B1 C36 C41 C40 -179.38(16) . . . . ?
B1 C42 C43 C44 -179.44(16) . . . . ?
B1 C42 C47 C46 178.94(16) . . . . ?
B1 C48 C49 C50 -177.40(16) . . . . ?
B1 C48 C53 C52 175.57(16) . . . . ?
B1 C54 C55 C56 -179.13(16) . . . . ?
B1 C54 C59 C58 179.44(16) . . . . ?
